data_4126187
loop_
_publ_author_name
'Schevenels, Florian T.'
'Shen, Minxing'
'Snyder, Scott A.'

_publ_section_title
;
 Isolable and Readily Handled Halophosphonium Pre-reagents for Hydro- and
 Deuteriohalogenation.
;
_journal_issue 18
_journal_name_full 'Journal of the American Chemical Society'
_journal_page_first 6329
_journal_page_last 6337
_journal_paper_doi 10.1021/jacs.6b12653
_journal_volume 139
_journal_year 2017
_chemical_formula_moiety 'C27 H26 Cl2 P2, 2(Cl4 Sb), 2(C2 H4 Cl2)'
_chemical_formula_sum 'C31 H34 Cl14 P2 Sb2'
_chemical_formula_weight 1208.32
_space_group_crystal_system monoclinic
_space_group_IT_number 14
_space_group_name_Hall '-P 2yn'
_space_group_name_H-M_alt 'P 1 21/n 1'
_symmetry_space_group_name_Hall '-P 2yn'
_symmetry_space_group_name_H-M 'P 1 21/n 1'
_atom_sites_solution_hydrogens geom
_atom_sites_solution_primary dual
_atom_sites_solution_secondary difmap
_audit_creation_date 2016-05-09
_audit_creation_method
;
Olex2 1.2
(compiled 2016.02.19 svn.r3266 for OlexSys, GUI svn.r5155)
;
_cell_angle_alpha 90
_cell_angle_beta 106.098(3)
_cell_angle_gamma 90
_cell_formula_units_Z 4
_cell_length_a 14.2580(14)
_cell_length_b 17.7595(18)
_cell_length_c 18.3616(18)
_cell_measurement_reflns_used 9883
_cell_measurement_temperature 100(2)
_cell_measurement_theta_max 26.44
_cell_measurement_theta_min 2.29
_cell_volume 4467.1(8)
_computing_cell_refinement 'SAINT V.8.35A (Bruker AXS Inc., 2013)'
_computing_data_collection 'APEX3 v.2015.9-0 (Bruker AXS Inc., 2015)'
_computing_data_reduction 'SAINT V.8.35A (Bruker AXS Inc., 2013)'
_computing_molecular_graphics
;
OLEX2: a complete structure solution, refinement and analysis program 
Dolomanov et al., 2009

Mercury: visualization and analysis of crystal structures
Macrae, et al., 2006

O. V. Dolomanov, L. J. Bourhis, R. J. Gildea, J. A. K. Howard and H. Puschmann.
J. Appl. Cryst. (2009). 42, 339-341;

C. F. Macrae, P. R. Edgington, P. McCabe, E. Pidcock, G. P. Shields, R. Taylor,
M. Towler and J. van de Streek, J. Appl. Cryst. (2006). 39, 453-457.
;
_computing_publication_material
;
 APEX3 v.2015.5-2 (Bruker AXS Inc., 2015)
 OLEX2 (Dolomanov et al., 2009)
;
_computing_structure_refinement 'XL-2014/7 (Sheldrick, 2015b)'
_computing_structure_solution 'XT 2014/5 (Sheldrick, 2015a)'
_diffrn_ambient_temperature 100(2)
_diffrn_detector_area_resol_mean 10.4167
_diffrn_measured_fraction_theta_full 1.000
_diffrn_measured_fraction_theta_max 0.993
_diffrn_measurement_device_type 'Bruker D8 Venture PHOTON 100 CMOS'
_diffrn_measurement_method 'omega and phi scans'
_diffrn_radiation_monochromator mirrors
_diffrn_radiation_type MoK\a
_diffrn_radiation_wavelength 0.71073
_diffrn_reflns_av_R_equivalents 0.0610
_diffrn_reflns_av_unetI/netI 0.0492
_diffrn_reflns_Laue_measured_fraction_full 1.000
_diffrn_reflns_Laue_measured_fraction_max 0.993
_diffrn_reflns_limit_h_max 18
_diffrn_reflns_limit_h_min -15
_diffrn_reflns_limit_k_max 23
_diffrn_reflns_limit_k_min -23
_diffrn_reflns_limit_l_max 23
_diffrn_reflns_limit_l_min -23
_diffrn_reflns_number 69646
_diffrn_reflns_point_group_measured_fraction_full 1.000
_diffrn_reflns_point_group_measured_fraction_max 0.993
_diffrn_reflns_theta_full 25.242
_diffrn_reflns_theta_max 27.561
_diffrn_reflns_theta_min 2.120
_diffrn_source 'INCOATEC ImuS micro-focus source'
_diffrn_standards_number 0
_exptl_absorpt_coefficient_mu 2.143
_exptl_absorpt_correction_T_max 0.7456
_exptl_absorpt_correction_T_min 0.6413
_exptl_absorpt_correction_type multi-scan
_exptl_absorpt_process_details
;
SADABS-2014/5 (Bruker,2014/5) was used for absorption correction.
wR2(int) was 0.0914 before and 0.0611 after correction.
The Ratio of minimum to maximum transmission is 0.8601.
The \l/2 correction factor is 0.00150.
;
_exptl_crystal_colour colourless
_exptl_crystal_colour_primary colourless
_exptl_crystal_density_diffrn 1.797
_exptl_crystal_description block
_exptl_crystal_F_000 2360
_exptl_crystal_size_max 0.3
_exptl_crystal_size_mid 0.24
_exptl_crystal_size_min 0.16
_refine_diff_density_max 1.323
_refine_diff_density_min -1.170
_refine_diff_density_rms 0.135
_refine_ls_extinction_method none
_refine_ls_goodness_of_fit_ref 1.013
_refine_ls_hydrogen_treatment constr
_refine_ls_matrix_type full
_refine_ls_number_parameters 442
_refine_ls_number_reflns 10253
_refine_ls_number_restraints 0
_refine_ls_restrained_S_all 1.013
_refine_ls_R_factor_all 0.0670
_refine_ls_R_factor_gt 0.0394
_refine_ls_shift/su_max 0.002
_refine_ls_shift/su_mean 0.000
_refine_ls_structure_factor_coef Fsqd
_refine_ls_weighting_details 'w=1/[\s^2^(Fo^2^)+(0.0300P)^2^+14.7336P] where P=(Fo^2^+2Fc^2^)/3'
_refine_ls_weighting_scheme calc
_refine_ls_wR_factor_gt 0.0783
_refine_ls_wR_factor_ref 0.0870
_reflns_Friedel_coverage 0.000
_reflns_number_gt 7759
_reflns_number_total 10253
_reflns_threshold_expression 'I > 2\s(I)'
_cod_data_source_file ja6b12653_si_003.cif
_cod_data_source_block 0233_florian
_cod_database_code 4126187
_shelx_space_group_comment
;
The symmetry employed for this shelxl refinement is uniquely defined
by the following loop, which should always be used as a source of
symmetry information in preference to the above space-group names.
They are only intended as comments.
;
_shelx_estimated_absorpt_t_max 0.726
_shelx_estimated_absorpt_t_min 0.566
_olex2_refinement_description
;
1. Fixed Uiso
 At 1.2 times of:
  All C(H) groups, All C(H,H) groups
2.a Secondary CH2 refined with riding coordinates:
 C13(H13A,H13B), C14(H14A,H14B), C15(H15A,H15B), C28(H28A,H28B), C29(H29A,
 H29B), C30(H30A,H30B), C31(H31A,H31B)
2.b Aromatic/amide H refined with riding coordinates:
 C1(H1), C2(H2), C3(H3), C4(H4), C5(H5), C8(H8), C9(H9), C10(H10), C11(H11),
 C12(H12), C17(H17), C18(H18), C19(H19), C20(H20), C21(H21), C23(H23), C24(H24),
  C25(H25), C26(H26), C27(H27)
;
_shelx_shelxl_version_number 2014/7
_olex2_submission_special_instructions 'No special instructions were received'

loop_
_space_group_symop_operation_xyz
'x, y, z'
'-x+1/2, y+1/2, -z+1/2'
'-x, -y, -z'
'x-1/2, -y-1/2, z-1/2'

loop_
_atom_site_label
_atom_site_type_symbol
_atom_site_fract_x
_atom_site_fract_y
_atom_site_fract_z
_atom_site_U_iso_or_equiv
_atom_site_adp_type
_atom_site_occupancy
_atom_site_site_symmetry_order
_atom_site_calc_flag
_atom_site_refinement_flags_posn
Cl1 Cl 0.93265(7) 0.45912(6) 0.62889(5) 0.0194(2) Uani 1 1 d .
Cl2 Cl 0.47451(7) 0.47902(5) 0.58162(5) 0.0194(2) Uani 1 1 d .
P1 P 0.86013(7) 0.39347(5) 0.54494(5) 0.0122(2) Uani 1 1 d .
P2 P 0.54267(7) 0.41270(5) 0.66594(5) 0.0122(2) Uani 1 1 d .
Sb1 Sb 0.68529(2) 0.69431(2) 0.64482(2) 0.01657(7) Uani 1 1 d .
Cl3 Cl 0.73447(8) 0.60323(6) 0.56556(6) 0.0262(2) Uani 1 1 d .
Cl4 Cl 0.85765(7) 0.71975(7) 0.71426(6) 0.0281(2) Uani 1 1 d .
Cl5 Cl 0.68875(8) 0.79396(6) 0.55989(6) 0.0239(2) Uani 1 1 d .
Cl6 Cl 0.48916(7) 0.67505(5) 0.56124(5) 0.0207(2) Uani 1 1 d .
Sb2 Sb 1.06455(2) 0.30775(2) 0.86094(2) 0.01549(7) Uani 1 1 d .
Cl7 Cl 0.87578(7) 0.31135(6) 0.76347(6) 0.0233(2) Uani 1 1 d .
Cl8 Cl 1.23721(7) 0.29737(6) 0.94135(6) 0.0221(2) Uani 1 1 d .
Cl9 Cl 1.11660(8) 0.40065(6) 0.78400(6) 0.0285(2) Uani 1 1 d .
Cl10 Cl 1.09219(7) 0.21140(6) 0.77893(6) 0.0228(2) Uani 1 1 d .
C1 C 0.9715(3) 0.3234(2) 0.4631(2) 0.0170(8) Uani 1 1 d .
H1 H 0.9466 0.3601 0.4250 0.020 Uiso 1 1 calc R
C2 C 1.0362(3) 0.2688(2) 0.4529(2) 0.0225(9) Uani 1 1 d .
H2 H 1.0565 0.2683 0.4078 0.027 Uiso 1 1 calc R
C3 C 1.0711(3) 0.2151(2) 0.5081(2) 0.0226(9) Uani 1 1 d .
H3 H 1.1147 0.1773 0.5004 0.027 Uiso 1 1 calc R
C4 C 1.0431(3) 0.2157(2) 0.5745(2) 0.0233(9) Uani 1 1 d .
H4 H 1.0674 0.1785 0.6122 0.028 Uiso 1 1 calc R
C5 C 0.9797(3) 0.2706(2) 0.5862(2) 0.0195(9) Uani 1 1 d .
H5 H 0.9612 0.2718 0.6321 0.023 Uiso 1 1 calc R
C6 C 0.9433(3) 0.3240(2) 0.5300(2) 0.0136(8) Uani 1 1 d .
C7 C 0.8163(3) 0.4497(2) 0.4624(2) 0.0130(8) Uani 1 1 d .
C8 C 0.7473(3) 0.4184(2) 0.4012(2) 0.0191(9) Uani 1 1 d .
H8 H 0.7214 0.3697 0.4051 0.023 Uiso 1 1 calc R
C9 C 0.7167(3) 0.4589(2) 0.3346(2) 0.0227(9) Uani 1 1 d .
H9 H 0.6697 0.4380 0.2923 0.027 Uiso 1 1 calc R
C10 C 0.7545(3) 0.5296(2) 0.3295(2) 0.0235(10) Uani 1 1 d .
H10 H 0.7331 0.5570 0.2835 0.028 Uiso 1 1 calc R
C11 C 0.8226(3) 0.5607(2) 0.3900(2) 0.0220(9) Uani 1 1 d .
H11 H 0.8481 0.6094 0.3856 0.026 Uiso 1 1 calc R
C12 C 0.8541(3) 0.5212(2) 0.4574(2) 0.0189(9) Uani 1 1 d .
H12 H 0.9008 0.5426 0.4996 0.023 Uiso 1 1 calc R
C13 C 0.7643(3) 0.3494(2) 0.5750(2) 0.0130(8) Uani 1 1 d .
H13A H 0.7224 0.3209 0.5318 0.016 Uiso 1 1 calc R
H13B H 0.7938 0.3127 0.6155 0.016 Uiso 1 1 calc R
C14 C 0.7003(3) 0.4037(2) 0.6046(2) 0.0151(8) Uani 1 1 d .
H14A H 0.6654 0.4381 0.5635 0.018 Uiso 1 1 calc R
H14B H 0.7411 0.4344 0.6465 0.018 Uiso 1 1 calc R
C15 C 0.6270(3) 0.3574(2) 0.6327(2) 0.0133(8) Uani 1 1 d .
H15A H 0.6633 0.3242 0.6744 0.016 Uiso 1 1 calc R
H15B H 0.5899 0.3247 0.5909 0.016 Uiso 1 1 calc R
C16 C 0.4525(3) 0.3530(2) 0.6863(2) 0.0130(8) Uani 1 1 d .
C17 C 0.3907(3) 0.3145(2) 0.6260(2) 0.0192(8) Uani 1 1 d .
H17 H 0.3973 0.3199 0.5762 0.023 Uiso 1 1 calc R
C18 C 0.3194(3) 0.2682(2) 0.6396(2) 0.0226(9) Uani 1 1 d .
H18 H 0.2765 0.2416 0.5989 0.027 Uiso 1 1 calc R
C19 C 0.3104(3) 0.2605(2) 0.7120(2) 0.0238(9) Uani 1 1 d .
H19 H 0.2609 0.2288 0.7206 0.029 Uiso 1 1 calc R
C20 C 0.3722(3) 0.2981(2) 0.7724(2) 0.0207(9) Uani 1 1 d .
H20 H 0.3657 0.2920 0.8222 0.025 Uiso 1 1 calc R
C21 C 0.4442(3) 0.3451(2) 0.7595(2) 0.0158(8) Uani 1 1 d .
H21 H 0.4872 0.3715 0.8004 0.019 Uiso 1 1 calc R
C22 C 0.6025(3) 0.4718(2) 0.7430(2) 0.0155(8) Uani 1 1 d .
C23 C 0.6767(3) 0.4404(2) 0.8023(2) 0.0197(9) Uani 1 1 d .
H23 H 0.6949 0.3891 0.8005 0.024 Uiso 1 1 calc R
C24 C 0.7223(3) 0.4851(3) 0.8631(2) 0.0271(10) Uani 1 1 d .
H24 H 0.7725 0.4644 0.9034 0.032 Uiso 1 1 calc R
C25 C 0.6962(3) 0.5595(2) 0.8661(2) 0.0259(10) Uani 1 1 d .
H25 H 0.7284 0.5896 0.9084 0.031 Uiso 1 1 calc R
C26 C 0.6234(3) 0.5905(2) 0.8078(2) 0.0234(9) Uani 1 1 d .
H26 H 0.6056 0.6418 0.8102 0.028 Uiso 1 1 calc R
C27 C 0.5762(3) 0.5469(2) 0.7458(2) 0.0186(8) Uani 1 1 d .
H27 H 0.5264 0.5682 0.7056 0.022 Uiso 1 1 calc R
Cl11 Cl 0.96846(8) -0.00134(6) 0.39471(6) 0.0302(3) Uani 1 1 d .
Cl12 Cl 0.75021(8) -0.07590(6) 0.36926(7) 0.0352(3) Uani 1 1 d .
C28 C 0.8665(3) 0.0467(2) 0.4124(3) 0.0257(10) Uani 1 1 d .
H28A H 0.8908 0.0858 0.4515 0.031 Uiso 1 1 calc R
H28B H 0.8291 0.0721 0.3654 0.031 Uiso 1 1 calc R
C29 C 0.8008(3) -0.0052(3) 0.4384(3) 0.0279(10) Uani 1 1 d .
H29A H 0.7471 0.0241 0.4491 0.034 Uiso 1 1 calc R
H29B H 0.8378 -0.0298 0.4861 0.034 Uiso 1 1 calc R
Cl13 Cl 0.99267(14) 0.47732(8) 0.91130(10) 0.0664(5) Uani 1 1 d .
Cl14 Cl 0.92338(9) 0.65598(6) 0.93113(7) 0.0359(3) Uani 1 1 d .
C30 C 0.9775(4) 0.5513(3) 0.8425(3) 0.0438(13) Uani 1 1 d .
H30A H 1.0185 0.5408 0.8081 0.053 Uiso 1 1 calc R
H30B H 0.9085 0.5531 0.8117 0.053 Uiso 1 1 calc R
C31 C 1.0056(4) 0.6253(3) 0.8802(3) 0.0383(12) Uani 1 1 d .
H31A H 1.0077 0.6634 0.8413 0.046 Uiso 1 1 calc R
H31B H 1.0719 0.6213 0.9155 0.046 Uiso 1 1 calc R

loop_
_atom_site_aniso_label
_atom_site_aniso_U_11
_atom_site_aniso_U_22
_atom_site_aniso_U_33
_atom_site_aniso_U_23
_atom_site_aniso_U_13
_atom_site_aniso_U_12
Cl1 0.0162(4) 0.0228(5) 0.0181(5) -0.0046(4) 0.0028(4) -0.0019(4)
Cl2 0.0218(5) 0.0205(5) 0.0162(5) 0.0062(4) 0.0058(4) 0.0053(4)
P1 0.0118(5) 0.0136(5) 0.0119(5) -0.0006(4) 0.0042(4) 0.0004(4)
P2 0.0131(5) 0.0129(5) 0.0116(5) 0.0014(4) 0.0050(4) 0.0012(4)
Sb1 0.01720(13) 0.01724(14) 0.01554(14) -0.00183(11) 0.00497(10) -0.00025(11)
Cl3 0.0258(5) 0.0251(5) 0.0270(6) -0.0086(4) 0.0062(4) 0.0075(4)
Cl4 0.0193(5) 0.0409(6) 0.0227(5) -0.0083(5) 0.0033(4) -0.0017(5)
Cl5 0.0308(6) 0.0212(5) 0.0196(5) 0.0008(4) 0.0069(4) -0.0028(4)
Cl6 0.0240(5) 0.0178(5) 0.0184(5) -0.0041(4) 0.0029(4) -0.0007(4)
Sb2 0.01378(13) 0.01624(14) 0.01595(14) 0.00447(11) 0.00328(10) -0.00134(10)
Cl7 0.0171(5) 0.0326(6) 0.0190(5) 0.0100(4) 0.0032(4) 0.0027(4)
Cl8 0.0162(5) 0.0221(5) 0.0240(5) 0.0081(4) -0.0012(4) -0.0040(4)
Cl9 0.0232(5) 0.0303(6) 0.0306(6) 0.0161(5) 0.0051(4) -0.0046(4)
Cl10 0.0216(5) 0.0288(6) 0.0185(5) 0.0002(4) 0.0063(4) 0.0027(4)
C1 0.0139(18) 0.021(2) 0.016(2) 0.0005(16) 0.0041(15) 0.0000(16)
C2 0.020(2) 0.029(2) 0.021(2) -0.0079(19) 0.0087(17) 0.0006(18)
C3 0.016(2) 0.025(2) 0.025(2) -0.0064(18) 0.0030(17) 0.0077(17)
C4 0.022(2) 0.023(2) 0.023(2) 0.0016(18) 0.0026(18) 0.0044(18)
C5 0.016(2) 0.023(2) 0.019(2) -0.0004(18) 0.0055(16) 0.0031(17)
C6 0.0108(17) 0.0138(19) 0.0160(19) -0.0009(15) 0.0031(15) -0.0010(15)
C7 0.0131(18) 0.0141(19) 0.0139(19) 0.0039(15) 0.0070(15) 0.0053(15)
C8 0.018(2) 0.020(2) 0.019(2) 0.0044(17) 0.0056(16) -0.0009(17)
C9 0.017(2) 0.031(2) 0.019(2) 0.0037(19) 0.0038(17) 0.0031(18)
C10 0.019(2) 0.029(2) 0.026(2) 0.0165(19) 0.0128(18) 0.0087(18)
C11 0.022(2) 0.018(2) 0.029(2) 0.0096(18) 0.0128(18) 0.0013(17)
C12 0.0164(19) 0.015(2) 0.027(2) -0.0026(17) 0.0099(17) 0.0009(16)
C13 0.0160(18) 0.0117(19) 0.0129(19) 0.0010(15) 0.0066(15) -0.0004(15)
C14 0.0147(18) 0.017(2) 0.0161(19) -0.0023(16) 0.0078(15) 0.0007(16)
C15 0.0155(18) 0.0145(19) 0.0113(18) 0.0001(15) 0.0058(15) 0.0007(15)
C16 0.0127(18) 0.0133(19) 0.0154(19) 0.0006(15) 0.0077(15) 0.0025(15)
C17 0.020(2) 0.019(2) 0.020(2) 0.0025(17) 0.0086(17) 0.0020(17)
C18 0.018(2) 0.021(2) 0.028(2) -0.0047(19) 0.0060(18) -0.0056(17)
C19 0.019(2) 0.021(2) 0.037(3) 0.0010(19) 0.0160(19) -0.0030(17)
C20 0.023(2) 0.021(2) 0.022(2) 0.0047(18) 0.0134(18) 0.0030(17)
C21 0.0159(19) 0.015(2) 0.016(2) 0.0006(16) 0.0041(16) 0.0049(16)
C22 0.0142(18) 0.019(2) 0.015(2) -0.0016(16) 0.0085(15) -0.0021(16)
C23 0.021(2) 0.020(2) 0.018(2) -0.0015(17) 0.0045(17) 0.0025(17)
C24 0.021(2) 0.033(3) 0.023(2) -0.004(2) -0.0003(18) 0.0024(19)
C25 0.026(2) 0.028(2) 0.024(2) -0.0076(19) 0.0082(19) -0.0098(19)
C26 0.033(2) 0.014(2) 0.028(2) -0.0020(18) 0.017(2) -0.0036(18)
C27 0.022(2) 0.014(2) 0.022(2) 0.0024(17) 0.0101(17) 0.0008(16)
Cl11 0.0269(5) 0.0318(6) 0.0366(6) 0.0072(5) 0.0168(5) 0.0078(5)
Cl12 0.0277(6) 0.0225(6) 0.0523(8) -0.0031(5) 0.0059(5) 0.0016(5)
C28 0.022(2) 0.021(2) 0.034(3) 0.0018(19) 0.0077(19) 0.0048(18)
C29 0.027(2) 0.027(2) 0.032(3) 0.000(2) 0.011(2) 0.0034(19)
Cl13 0.1019(13) 0.0327(8) 0.0837(12) 0.0096(8) 0.0578(11) 0.0131(8)
Cl14 0.0395(7) 0.0249(6) 0.0396(7) -0.0048(5) 0.0049(5) 0.0009(5)
C30 0.043(3) 0.040(3) 0.049(3) -0.003(3) 0.014(3) 0.002(2)
C31 0.031(3) 0.040(3) 0.043(3) 0.000(2) 0.009(2) 0.001(2)

loop_
_atom_type_symbol
_atom_type_description
_atom_type_scat_dispersion_real
_atom_type_scat_dispersion_imag
_atom_type_scat_source
C C 0.0033 0.0016 'International Tables Vol C Tables 4.2.6.8 and 6.1.1.4'
H H 0.0000 0.0000 'International Tables Vol C Tables 4.2.6.8 and 6.1.1.4'
Cl Cl 0.1484 0.1585 'International Tables Vol C Tables 4.2.6.8 and 6.1.1.4'
P P 0.1023 0.0942 'International Tables Vol C Tables 4.2.6.8 and 6.1.1.4'
Sb Sb -0.5866 1.5461 'International Tables Vol C Tables 4.2.6.8 and 6.1.1.4'

loop_
_geom_angle_atom_site_label_1
_geom_angle_atom_site_label_2
_geom_angle_atom_site_label_3
_geom_angle
C6 P1 Cl1 107.50(13)
C6 P1 C13 109.96(17)
C7 P1 Cl1 108.46(14)
C7 P1 C6 110.47(17)
C7 P1 C13 113.03(17)
C13 P1 Cl1 107.20(13)
C15 P2 Cl2 106.99(13)
C16 P2 Cl2 107.02(13)
C16 P2 C15 109.70(17)
C22 P2 Cl2 107.15(14)
C22 P2 C15 112.11(18)
C22 P2 C16 113.50(17)
Cl3 Sb1 Cl4 91.15(4)
Cl3 Sb1 Cl6 90.04(3)
Cl4 Sb1 Cl6 176.11(4)
Cl5 Sb1 Cl3 92.37(4)
Cl5 Sb1 Cl4 90.22(4)
Cl5 Sb1 Cl6 86.03(3)
Cl8 Sb2 Cl7 175.51(3)
Cl9 Sb2 Cl7 90.42(3)
Cl9 Sb2 Cl8 89.08(3)
Cl10 Sb2 Cl7 84.85(3)
Cl10 Sb2 Cl8 90.68(4)
Cl10 Sb2 Cl9 89.40(4)
C2 C1 H1 120.4
C2 C1 C6 119.3(4)
C6 C1 H1 120.4
C1 C2 H2 119.9
C3 C2 C1 120.1(4)
C3 C2 H2 119.9
C2 C3 H3 119.8
C2 C3 C4 120.5(4)
C4 C3 H3 119.8
C3 C4 H4 119.9
C3 C4 C5 120.1(4)
C5 C4 H4 119.9
C4 C5 H5 120.3
C4 C5 C6 119.3(4)
C6 C5 H5 120.3
C1 C6 P1 120.4(3)
C5 C6 P1 119.0(3)
C5 C6 C1 120.6(3)
C8 C7 P1 117.9(3)
C8 C7 C12 120.8(4)
C12 C7 P1 121.2(3)
C7 C8 H8 120.4
C9 C8 C7 119.1(4)
C9 C8 H8 120.4
C8 C9 H9 120.0
C10 C9 C8 120.1(4)
C10 C9 H9 120.0
C9 C10 H10 119.6
C11 C10 C9 120.9(4)
C11 C10 H10 119.6
C10 C11 H11 120.0
C10 C11 C12 120.0(4)
C12 C11 H11 120.0
C7 C12 H12 120.5
C11 C12 C7 119.1(4)
C11 C12 H12 120.5
P1 C13 H13A 108.6
P1 C13 H13B 108.6
H13A C13 H13B 107.6
C14 C13 P1 114.6(3)
C14 C13 H13A 108.6
C14 C13 H13B 108.6
C13 C14 H14A 110.1
C13 C14 H14B 110.1
C13 C14 C15 108.2(3)
H14A C14 H14B 108.4
C15 C14 H14A 110.1
C15 C14 H14B 110.1
P2 C15 H15A 108.7
P2 C15 H15B 108.7
C14 C15 P2 114.0(3)
C14 C15 H15A 108.7
C14 C15 H15B 108.7
H15A C15 H15B 107.6
C17 C16 P2 117.3(3)
C21 C16 P2 121.5(3)
C21 C16 C17 121.1(3)
C16 C17 H17 120.5
C18 C17 C16 118.9(4)
C18 C17 H17 120.5
C17 C18 H18 119.9
C19 C18 C17 120.2(4)
C19 C18 H18 119.9
C18 C19 H19 119.4
C18 C19 C20 121.2(4)
C20 C19 H19 119.4
C19 C20 H20 120.4
C19 C20 C21 119.2(4)
C21 C20 H20 120.4
C16 C21 C20 119.3(4)
C16 C21 H21 120.3
C20 C21 H21 120.3
C23 C22 P2 118.2(3)
C27 C22 P2 121.4(3)
C27 C22 C23 120.3(4)
C22 C23 H23 120.5
C24 C23 C22 118.9(4)
C24 C23 H23 120.5
C23 C24 H24 119.6
C23 C24 C25 120.8(4)
C25 C24 H24 119.6
C24 C25 H25 119.9
C24 C25 C26 120.3(4)
C26 C25 H25 119.9
C25 C26 H26 119.9
C25 C26 C27 120.2(4)
C27 C26 H26 119.9
C22 C27 H27 120.3
C26 C27 C22 119.4(4)
C26 C27 H27 120.3
Cl11 C28 H28A 109.1
Cl11 C28 H28B 109.1
H28A C28 H28B 107.9
C29 C28 Cl11 112.3(3)
C29 C28 H28A 109.1
C29 C28 H28B 109.1
Cl12 C29 H29A 109.2
Cl12 C29 H29B 109.2
C28 C29 Cl12 112.0(3)
C28 C29 H29A 109.2
C28 C29 H29B 109.2
H29A C29 H29B 107.9
Cl13 C30 H30A 109.5
Cl13 C30 H30B 109.5
H30A C30 H30B 108.1
C31 C30 Cl13 110.8(4)
C31 C30 H30A 109.5
C31 C30 H30B 109.5
Cl14 C31 H31A 109.1
Cl14 C31 H31B 109.1
C30 C31 Cl14 112.6(4)
C30 C31 H31A 109.1
C30 C31 H31B 109.1
H31A C31 H31B 107.8

loop_
_geom_bond_atom_site_label_1
_geom_bond_atom_site_label_2
_geom_bond_distance
Cl1 P1 1.9801(13)
Cl2 P2 1.9733(13)
P1 C6 1.784(4)
P1 C7 1.777(4)
P1 C13 1.790(4)
P2 C15 1.786(4)
P2 C16 1.784(4)
P2 C22 1.779(4)
Sb1 Cl3 2.4066(10)
Sb1 Cl4 2.4763(11)
Sb1 Cl5 2.3683(10)
Sb1 Cl6 2.8127(10)
Sb2 Cl7 2.7892(10)
Sb2 Cl8 2.5017(10)
Sb2 Cl9 2.4186(10)
Sb2 Cl10 2.3832(11)
C1 H1 0.9500
C1 C2 1.387(6)
C1 C6 1.394(5)
C2 H2 0.9500
C2 C3 1.381(6)
C3 H3 0.9500
C3 C4 1.385(6)
C4 H4 0.9500
C4 C5 1.387(6)
C5 H5 0.9500
C5 C6 1.390(5)
C7 C8 1.389(5)
C7 C12 1.392(5)
C8 H8 0.9500
C8 C9 1.381(6)
C9 H9 0.9500
C9 C10 1.380(6)
C10 H10 0.9500
C10 C11 1.373(6)
C11 H11 0.9500
C11 C12 1.384(6)
C12 H12 0.9500
C13 H13A 0.9900
C13 H13B 0.9900
C13 C14 1.528(5)
C14 H14A 0.9900
C14 H14B 0.9900
C14 C15 1.528(5)
C15 H15A 0.9900
C15 H15B 0.9900
C16 C17 1.390(5)
C16 C21 1.388(5)
C17 H17 0.9500
C17 C18 1.383(6)
C18 H18 0.9500
C18 C19 1.378(6)
C19 H19 0.9500
C19 C20 1.382(6)
C20 H20 0.9500
C20 C21 1.394(5)
C21 H21 0.9500
C22 C23 1.406(5)
C22 C27 1.390(5)
C23 H23 0.9500
C23 C24 1.378(6)
C24 H24 0.9500
C24 C25 1.379(6)
C25 H25 0.9500
C25 C26 1.382(6)
C26 H26 0.9500
C26 C27 1.386(6)
C27 H27 0.9500
Cl11 C28 1.791(4)
Cl12 C29 1.788(5)
C28 H28A 0.9900
C28 H28B 0.9900
C28 C29 1.484(6)
C29 H29A 0.9900
C29 H29B 0.9900
Cl13 C30 1.793(6)
Cl14 C31 1.776(5)
C30 H30A 0.9900
C30 H30B 0.9900
C30 C31 1.487(7)
C31 H31A 0.9900
C31 H31B 0.9900

loop_
_geom_torsion_atom_site_label_1
_geom_torsion_atom_site_label_2
_geom_torsion_atom_site_label_3
_geom_torsion_atom_site_label_4
_geom_torsion
Cl1 P1 C6 C1 -113.1(3)
Cl1 P1 C6 C5 66.8(3)
Cl1 P1 C7 C8 -167.3(3)
Cl1 P1 C7 C12 16.5(3)
Cl1 P1 C13 C14 51.9(3)
Cl2 P2 C15 C14 57.3(3)
Cl2 P2 C16 C17 51.2(3)
Cl2 P2 C16 C21 -128.8(3)
Cl2 P2 C22 C23 -163.3(3)
Cl2 P2 C22 C27 17.9(3)
P1 C7 C8 C9 -175.7(3)
P1 C7 C12 C11 175.4(3)
P1 C13 C14 C15 -176.3(3)
P2 C16 C17 C18 -179.5(3)
P2 C16 C21 C20 179.6(3)
P2 C22 C23 C24 -178.7(3)
P2 C22 C27 C26 178.5(3)
C1 C2 C3 C4 -0.9(6)
C2 C1 C6 P1 -179.9(3)
C2 C1 C6 C5 0.2(6)
C2 C3 C4 C5 -0.1(6)
C3 C4 C5 C6 1.1(6)
C4 C5 C6 P1 179.0(3)
C4 C5 C6 C1 -1.2(6)
C6 P1 C7 C8 75.1(3)
C6 P1 C7 C12 -101.0(3)
C6 P1 C13 C14 168.4(3)
C6 C1 C2 C3 0.8(6)
C7 P1 C6 C1 5.1(4)
C7 P1 C6 C5 -175.0(3)
C7 P1 C13 C14 -67.6(3)
C7 C8 C9 C10 -0.1(6)
C8 C7 C12 C11 -0.6(6)
C8 C9 C10 C11 0.0(6)
C9 C10 C11 C12 -0.2(6)
C10 C11 C12 C7 0.5(6)
C12 C7 C8 C9 0.5(6)
C13 P1 C6 C1 130.6(3)
C13 P1 C6 C5 -49.6(4)
C13 P1 C7 C8 -48.6(3)
C13 P1 C7 C12 135.3(3)
C13 C14 C15 P2 -177.6(3)
C15 P2 C16 C17 -64.5(3)
C15 P2 C16 C21 115.4(3)
C15 P2 C22 C23 -46.2(3)
C15 P2 C22 C27 135.0(3)
C16 P2 C15 C14 173.1(3)
C16 P2 C22 C23 78.8(3)
C16 P2 C22 C27 -100.1(3)
C16 C17 C18 C19 -0.2(6)
C17 C16 C21 C20 -0.4(6)
C17 C18 C19 C20 -0.4(6)
C18 C19 C20 C21 0.6(6)
C19 C20 C21 C16 -0.2(6)
C21 C16 C17 C18 0.6(6)
C22 P2 C15 C14 -59.9(3)
C22 P2 C16 C17 169.2(3)
C22 P2 C16 C21 -10.8(4)
C22 C23 C24 C25 0.0(6)
C23 C22 C27 C26 -0.3(6)
C23 C24 C25 C26 0.0(7)
C24 C25 C26 C27 -0.1(6)
C25 C26 C27 C22 0.3(6)
C27 C22 C23 C24 0.2(6)
Cl11 C28 C29 Cl12 -60.9(4)
Cl13 C30 C31 Cl14 -68.6(4)
